data_4309313
loop_
_publ_author_name
'Akhilesh Kumar Singh'
'Rabindranath Mukherjee'

_publ_contact_author
; Rabindranath Mukherjee
  Department of Chemistry
  Indian Institute of Technology
  Kanpur 208016
  INDIA
;
_publ_contact_author_email RNM@IITK.AC.IN
_publ_contact_author_fax '+91 (512) 2597437'
_publ_contact_author_phone '+91 (512) 2597437'
_publ_section_title
;
Bivalent and Trivalent Iron Complexes of Acyclic Hexadentate Ligands
Providing Pyridyl/Pyrazine-Amide-Thioether Coordination
;
_journal_name_full 'Inorganic Chemistry'
_journal_page_first 5813
_journal_page_last 5819
_journal_paper_doi 10.1021/ic050057s
_journal_volume 44
_journal_year 2005
_chemical_formula_moiety 'C26 H20 Fe N4 O2 S2'
_chemical_formula_sum 'C26 H20 Fe N4 O2 S2'
_chemical_formula_weight 540.43
_chemical_name_systematic
;
 ?
;
_space_group_IT_number 14
_symmetry_cell_setting monoclinic
_symmetry_space_group_name_Hall '-P 2ybc'
_symmetry_space_group_name_H-M 'P 1 21/c 1'
_atom_sites_solution_hydrogens geom
_atom_sites_solution_primary direct
_atom_sites_solution_secondary difmap
_audit_creation_method SHELXL-97
_cell_angle_alpha 90.00
_cell_angle_beta 108.3180(10)
_cell_angle_gamma 90.00
_cell_formula_units_Z 4
_cell_length_a 10.6370(9)
_cell_length_b 14.0882(11)
_cell_length_c 15.7578(13)
_cell_measurement_temperature 293(2)
_cell_volume 2241.7(3)
_computing_cell_refinement 'Bruker SMART'
_computing_data_collection 'Bruker SMART APEX'
_computing_data_reduction 'Bruker SAINT PLUS'
_computing_molecular_graphics 'Ortep-3 for Windows (Farrugia, 1997)'
_computing_publication_material 'WinGX publication routines (Farrugia, 1999)'
_computing_structure_refinement 'SHELXL-97 (Sheldrick, 1997)'
_computing_structure_solution 'SIR97(Altomare, et. al. 1999)'
_diffrn_ambient_temperature 293(2)
_diffrn_measured_fraction_theta_full 0.991
_diffrn_measured_fraction_theta_max 0.991
_diffrn_measurement_device_type 'CCD area detector'
_diffrn_measurement_method 'phi and omega scans'
_diffrn_radiation_monochromator graphite
_diffrn_radiation_source 'fine-focus sealed tube'
_diffrn_radiation_type MoK\a
_diffrn_radiation_wavelength 0.71073
_diffrn_reflns_av_R_equivalents 0.0261
_diffrn_reflns_av_sigmaI/netI 0.0329
_diffrn_reflns_limit_h_max 14
_diffrn_reflns_limit_h_min -11
_diffrn_reflns_limit_k_max 18
_diffrn_reflns_limit_k_min -16
_diffrn_reflns_limit_l_max 20
_diffrn_reflns_limit_l_min -21
_diffrn_reflns_number 14618
_diffrn_reflns_theta_full 28.31
_diffrn_reflns_theta_max 28.31
_diffrn_reflns_theta_min 1.99
_exptl_absorpt_coefficient_mu 0.894
_exptl_absorpt_correction_type empirical
_exptl_absorpt_process_details SADABS
_exptl_crystal_colour Purple
_exptl_crystal_density_diffrn 1.601
_exptl_crystal_density_method 'not measured'
_exptl_crystal_description Block
_exptl_crystal_F_000 1112
_exptl_crystal_size_max 0.2
_exptl_crystal_size_mid 0.2
_exptl_crystal_size_min 0.2
_refine_diff_density_max 0.583
_refine_diff_density_min -0.305
_refine_diff_density_rms 0.080
_refine_ls_extinction_method none
_refine_ls_goodness_of_fit_ref 1.152
_refine_ls_hydrogen_treatment mixed
_refine_ls_matrix_type full
_refine_ls_number_parameters 316
_refine_ls_number_reflns 5527
_refine_ls_number_restraints 0
_refine_ls_restrained_S_all 1.152
_refine_ls_R_factor_all 0.0469
_refine_ls_R_factor_gt 0.0420
_refine_ls_shift/su_max 0.000
_refine_ls_shift/su_mean 0.000
_refine_ls_structure_factor_coef Fsqd
_refine_ls_weighting_details 'calc w=1/[\s^2^(Fo^2^)+(0.0380P)^2^+2.1118P] where P=(Fo^2^+2Fc^2^)/3'
_refine_ls_weighting_scheme calc
_refine_ls_wR_factor_gt 0.0950
_refine_ls_wR_factor_ref 0.0971
_reflns_number_gt 5045
_reflns_number_total 5527
_reflns_threshold_expression >2sigma(I)
_cod_data_source_file ic050057ssi20050429_104514_2.cif
_cod_data_source_block '[Fe(II)bpctb]'
_cod_depositor_comments
;
The following automatic conversions were performed:
'_symmetry_cell_setting' value 'Monoclinic' changed to 'monoclinic'
according to '/home/saulius/struct/CIF-dictionaries/cif_core.dic'
dictionary named 'cif_core.dic' version 2.4.1 from
2010-06-29.

'_exptl_absorpt_correction_type' value 'Empirical' changed to
'empirical' according to
'/home/saulius/struct/CIF-dictionaries/cif_core.dic' dictionary named
'cif_core.dic' version 2.4.1 from 2010-06-29.

Automatic conversion script
Id: cif_fix_enum 1527 2010-12-29 10:47:43Z saulius 
;
_cod_database_code 4309313

loop_
_symmetry_equiv_pos_as_xyz
'x, y, z'
'-x, y+1/2, -z+1/2'
'-x, -y, -z'
'x, -y-1/2, z-1/2'

loop_
_atom_site_label
_atom_site_type_symbol
_atom_site_fract_x
_atom_site_fract_y
_atom_site_fract_z
_atom_site_U_iso_or_equiv
_atom_site_adp_type
_atom_site_occupancy
_atom_site_symmetry_multiplicity
_atom_site_calc_flag
_atom_site_refinement_flags
_atom_site_disorder_assembly
_atom_site_disorder_group
Fe Fe 0.73617(3) 0.22167(2) 0.059544(19) 0.01103(8) Uani 1 1 d . . .
S1 S 0.83871(5) 0.10287(4) 0.15125(3) 0.01478(11) Uani 1 1 d . . .
S2 S 0.63144(5) 0.26112(4) 0.15815(3) 0.01472(11) Uani 1 1 d . . .
O1 O 0.99371(17) 0.44277(12) 0.10187(12) 0.0272(4) Uani 1 1 d . . .
O2 O 0.47234(15) 0.08017(11) -0.14442(10) 0.0194(3) Uani 1 1 d . . .
N1 N 0.67807(18) 0.34120(13) -0.00583(12) 0.0163(4) Uani 1 1 d . . .
N2 N 0.89799(17) 0.29624(12) 0.11434(12) 0.0145(3) Uani 1 1 d . . .
N3 N 0.57356(17) 0.15123(12) -0.00509(11) 0.0137(3) Uani 1 1 d . . .
N4 N 0.79470(17) 0.17114(12) -0.03815(12) 0.0144(3) Uani 1 1 d . . .
C1 C 0.5578(2) 0.36226(17) -0.06302(15) 0.0214(5) Uani 1 1 d . . .
H1 H 0.4906 0.3174 -0.0731 0.026 Uiso 1 1 calc R . .
C2 C 0.5307(3) 0.44823(19) -0.10720(17) 0.0283(5) Uani 1 1 d . . .
H2 H 0.4461 0.4613 -0.1453 0.034 Uiso 1 1 calc R . .
C3 C 0.6304(3) 0.51451(19) -0.09429(18) 0.0309(6) Uani 1 1 d . . .
H3 H 0.6145 0.5719 -0.1250 0.037 Uiso 1 1 calc R . .
C4 C 0.7555(3) 0.49434(17) -0.03445(17) 0.0263(5) Uani 1 1 d . . .
H4 H 0.8243 0.5379 -0.0245 0.032 Uiso 1 1 calc R . .
C5 C 0.7747(2) 0.40791(15) 0.00971(15) 0.0187(4) Uani 1 1 d . . .
C6 C 0.9030(2) 0.38346(15) 0.08043(15) 0.0176(4) Uani 1 1 d . . .
C7 C 1.0004(2) 0.25948(15) 0.18617(14) 0.0151(4) Uani 1 1 d . . .
C8 C 1.1209(2) 0.30551(16) 0.23175(15) 0.0177(4) Uani 1 1 d . . .
H8 H 1.1400 0.3643 0.2120 0.021 Uiso 1 1 calc R . .
C9 C 1.2108(2) 0.26342(17) 0.30580(15) 0.0211(5) Uani 1 1 d . . .
H9 H 1.2902 0.2941 0.3345 0.025 Uiso 1 1 calc R . .
C10 C 1.1842(2) 0.17627(18) 0.33774(15) 0.0225(5) Uani 1 1 d . . .
H10 H 1.2429 0.1507 0.3895 0.027 Uiso 1 1 calc R . .
C11 C 1.0697(2) 0.12780(16) 0.29203(15) 0.0187(4) Uani 1 1 d . . .
H11 H 1.0526 0.0684 0.3117 0.022 Uiso 1 1 calc R . .
C12 C 0.9806(2) 0.16820(15) 0.21663(14) 0.0150(4) Uani 1 1 d . . .
C13 C 0.7458(2) 0.08962(15) 0.23006(14) 0.0160(4) Uani 1 1 d . . .
H13B H 0.6672 0.0518 0.2031 0.019 Uiso 1 1 calc R . .
H13A H 0.7998 0.0568 0.2831 0.019 Uiso 1 1 calc R . .
C14 C 0.7061(2) 0.18589(15) 0.25598(13) 0.0163(4) Uani 1 1 d . . .
H14A H 0.7837 0.2174 0.2953 0.020 Uiso 1 1 calc R . .
H14B H 0.6433 0.1774 0.2886 0.020 Uiso 1 1 calc R . .
C15 C 0.4809(2) 0.19834(15) 0.10816(14) 0.0148(4) Uani 1 1 d . . .
C16 C 0.3816(2) 0.20062(16) 0.14831(15) 0.0183(4) Uani 1 1 d . . .
H16 H 0.3920 0.2370 0.1993 0.022 Uiso 1 1 calc R . .
C17 C 0.2668(2) 0.14813(16) 0.11166(15) 0.0196(4) Uani 1 1 d . . .
H17 H 0.2000 0.1486 0.1381 0.024 Uiso 1 1 calc R . .
C18 C 0.2528(2) 0.09486(15) 0.03492(15) 0.0179(4) Uani 1 1 d . . .
H18 H 0.1767 0.0588 0.0109 0.021 Uiso 1 1 calc R . .
C19 C 0.3501(2) 0.09447(14) -0.00647(14) 0.0155(4) Uani 1 1 d . . .
H19 H 0.3378 0.0591 -0.0583 0.019 Uiso 1 1 calc R . .
C20 C 0.4674(2) 0.14703(14) 0.02923(13) 0.0137(4) Uani 1 1 d . . .
C21 C 0.5676(2) 0.11574(14) -0.08542(14) 0.0138(4) Uani 1 1 d . . .
C22 C 0.6992(2) 0.12363(14) -0.10102(14) 0.0142(4) Uani 1 1 d . . .
C23 C 0.7226(2) 0.08134(15) -0.17376(14) 0.0179(4) Uani 1 1 d . . .
H23 H 0.6552 0.0493 -0.2163 0.021 Uiso 1 1 calc R . .
C24 C 0.8485(2) 0.08734(16) -0.18256(15) 0.0220(5) Uani 1 1 d . . .
H24 H 0.8668 0.0592 -0.2308 0.026 Uiso 1 1 calc R . .
C25 C 0.9453(2) 0.13575(17) -0.11843(15) 0.0218(5) Uani 1 1 d . . .
H25 H 1.0302 0.1406 -0.1229 0.026 Uiso 1 1 calc R . .
C26 C 0.9161(2) 0.17711(16) -0.04753(15) 0.0184(4) Uani 1 1 d . . .
H26 H 0.9821 0.2101 -0.0049 0.022 Uiso 1 1 calc R . .

loop_
_atom_site_aniso_label
_atom_site_aniso_U_11
_atom_site_aniso_U_22
_atom_site_aniso_U_33
_atom_site_aniso_U_23
_atom_site_aniso_U_13
_atom_site_aniso_U_12
Fe 0.01008(14) 0.01179(15) 0.01133(14) -0.00149(10) 0.00355(11) -0.00121(10)
S1 0.0150(2) 0.0146(2) 0.0152(2) -0.00317(18) 0.00522(19) -0.00280(18)
S2 0.0154(2) 0.0143(2) 0.0146(2) -0.00279(18) 0.00493(19) -0.00206(18)
O1 0.0253(9) 0.0201(8) 0.0360(10) -0.0002(7) 0.0093(8) -0.0090(7)
O2 0.0177(8) 0.0225(8) 0.0166(7) -0.0051(6) 0.0034(6) -0.0051(6)
N1 0.0161(9) 0.0185(9) 0.0159(8) -0.0010(7) 0.0072(7) 0.0022(7)
N2 0.0138(8) 0.0153(8) 0.0148(8) -0.0020(7) 0.0052(7) -0.0016(6)
N3 0.0135(8) 0.0136(8) 0.0138(8) -0.0007(6) 0.0042(7) -0.0019(6)
N4 0.0129(8) 0.0144(8) 0.0158(8) 0.0019(7) 0.0044(7) 0.0016(6)
C1 0.0205(11) 0.0258(12) 0.0186(10) 0.0009(9) 0.0074(9) 0.0040(9)
C2 0.0269(13) 0.0332(14) 0.0250(12) 0.0062(10) 0.0083(10) 0.0103(10)
C3 0.0419(15) 0.0243(12) 0.0302(13) 0.0123(10) 0.0166(12) 0.0122(11)
C4 0.0325(13) 0.0195(11) 0.0311(13) 0.0036(10) 0.0162(11) 0.0014(9)
C5 0.0228(11) 0.0171(10) 0.0194(10) 0.0003(8) 0.0111(9) 0.0014(8)
C6 0.0204(11) 0.0160(10) 0.0190(10) -0.0027(8) 0.0096(9) -0.0025(8)
C7 0.0141(10) 0.0189(10) 0.0147(9) -0.0048(8) 0.0080(8) -0.0019(8)
C8 0.0154(10) 0.0201(10) 0.0200(10) -0.0067(8) 0.0090(8) -0.0036(8)
C9 0.0138(10) 0.0292(12) 0.0211(11) -0.0106(9) 0.0067(9) -0.0034(9)
C10 0.0156(11) 0.0321(13) 0.0175(10) -0.0016(9) 0.0018(9) 0.0031(9)
C11 0.0171(10) 0.0215(11) 0.0193(10) -0.0002(9) 0.0081(9) 0.0021(8)
C12 0.0125(9) 0.0177(10) 0.0157(9) -0.0040(8) 0.0057(8) -0.0024(7)
C13 0.0173(10) 0.0185(10) 0.0134(9) 0.0007(8) 0.0064(8) -0.0038(8)
C14 0.0179(10) 0.0203(10) 0.0113(9) -0.0012(8) 0.0055(8) -0.0034(8)
C15 0.0114(9) 0.0144(9) 0.0171(10) -0.0001(8) 0.0023(8) 0.0003(7)
C16 0.0186(11) 0.0199(10) 0.0185(10) -0.0008(8) 0.0090(9) 0.0021(8)
C17 0.0140(10) 0.0227(11) 0.0253(11) 0.0036(9) 0.0106(9) 0.0018(8)
C18 0.0117(10) 0.0185(10) 0.0218(11) 0.0060(8) 0.0030(8) -0.0011(8)
C19 0.0147(10) 0.0141(9) 0.0169(10) 0.0011(8) 0.0041(8) -0.0006(7)
C20 0.0137(10) 0.0126(9) 0.0146(9) 0.0013(7) 0.0044(8) 0.0004(7)
C21 0.0151(10) 0.0109(9) 0.0152(9) 0.0005(7) 0.0045(8) 0.0004(7)
C22 0.0159(10) 0.0126(9) 0.0140(9) 0.0029(8) 0.0048(8) 0.0025(7)
C23 0.0260(11) 0.0128(9) 0.0157(10) 0.0017(8) 0.0077(9) 0.0018(8)
C24 0.0310(13) 0.0217(11) 0.0188(11) 0.0045(9) 0.0156(10) 0.0101(9)
C25 0.0177(11) 0.0290(12) 0.0219(11) 0.0105(9) 0.0106(9) 0.0087(9)
C26 0.0142(10) 0.0230(11) 0.0175(10) 0.0054(9) 0.0043(8) 0.0015(8)

loop_
_atom_type_symbol
_atom_type_description
_atom_type_scat_dispersion_real
_atom_type_scat_dispersion_imag
_atom_type_scat_source
C C 0.0033 0.0016 'International Tables Vol C Tables 4.2.6.8 and 6.1.1.4'
H H 0.0000 0.0000 'International Tables Vol C Tables 4.2.6.8 and 6.1.1.4'
N N 0.0061 0.0033 'International Tables Vol C Tables 4.2.6.8 and 6.1.1.4'
O O 0.0106 0.0060 'International Tables Vol C Tables 4.2.6.8 and 6.1.1.4'
S S 0.1246 0.1234 'International Tables Vol C Tables 4.2.6.8 and 6.1.1.4'
Fe Fe 0.3463 0.8444 'International Tables Vol C Tables 4.2.6.8 and 6.1.1.4'

loop_
_geom_angle_atom_site_label_1
_geom_angle_atom_site_label_2
_geom_angle_atom_site_label_3
_geom_angle
_geom_angle_site_symmetry_1
_geom_angle_site_symmetry_3
_geom_angle_publ_flag
N4 Fe N2 95.06(7) . . ?
N4 Fe N1 91.41(7) . . ?
N2 Fe N1 81.98(8) . . ?
N4 Fe N3 81.72(7) . . ?
N2 Fe N3 175.26(7) . . ?
N1 Fe N3 94.58(7) . . ?
N4 Fe S2 168.06(6) . . ?
N2 Fe S2 96.88(5) . . ?
N1 Fe S2 90.45(5) . . ?
N3 Fe S2 86.38(5) . . ?
N4 Fe S1 91.41(5) . . ?
N2 Fe S1 86.27(5) . . ?
N1 Fe S1 168.11(6) . . ?
N3 Fe S1 97.25(5) . . ?
S2 Fe S1 89.17(2) . . ?
C12 S1 C13 101.53(10) . . ?
C12 S1 Fe 97.91(7) . . ?
C13 S1 Fe 104.83(7) . . ?
C15 S2 C14 100.16(10) . . ?
C15 S2 Fe 98.25(7) . . ?
C14 S2 Fe 105.10(7) . . ?
C1 N1 C5 118.4(2) . . ?
C1 N1 Fe 127.91(16) . . ?
C5 N1 Fe 113.72(15) . . ?
C6 N2 C7 122.69(18) . . ?
C6 N2 Fe 116.77(15) . . ?
C7 N2 Fe 120.53(14) . . ?
C21 N3 C20 122.96(17) . . ?
C21 N3 Fe 116.52(14) . . ?
C20 N3 Fe 120.29(13) . . ?
C26 N4 C22 118.41(18) . . ?
C26 N4 Fe 127.83(15) . . ?
C22 N4 Fe 113.75(14) . . ?
N1 C1 C2 122.3(2) . . ?
C3 C2 C1 119.4(2) . . ?
C2 C3 C4 119.1(2) . . ?
C5 C4 C3 118.4(2) . . ?
N1 C5 C4 122.3(2) . . ?
N1 C5 C6 115.72(19) . . ?
C4 C5 C6 122.0(2) . . ?
O1 C6 N2 129.1(2) . . ?
O1 C6 C5 119.6(2) . . ?
N2 C6 C5 111.28(18) . . ?
N2 C7 C12 116.76(18) . . ?
N2 C7 C8 126.27(19) . . ?
C12 C7 C8 117.0(2) . . ?
C9 C8 C7 120.4(2) . . ?
C8 C9 C10 121.2(2) . . ?
C11 C10 C9 119.6(2) . . ?
C10 C11 C12 119.7(2) . . ?
C11 C12 C7 122.0(2) . . ?
C11 C12 S1 120.46(17) . . ?
C7 C12 S1 117.49(16) . . ?
C14 C13 S1 110.43(14) . . ?
C13 C14 S2 112.01(14) . . ?
C16 C15 C20 122.20(19) . . ?
C16 C15 S2 119.52(16) . . ?
C20 C15 S2 118.28(16) . . ?
C17 C16 C15 119.5(2) . . ?
C16 C17 C18 119.3(2) . . ?
C19 C18 C17 121.3(2) . . ?
C18 C19 C20 120.6(2) . . ?
N3 C20 C15 116.74(18) . . ?
N3 C20 C19 126.15(19) . . ?
C15 C20 C19 117.08(19) . . ?
O2 C21 N3 129.7(2) . . ?
O2 C21 C22 119.35(18) . . ?
N3 C21 C22 110.92(17) . . ?
N4 C22 C23 122.1(2) . . ?
N4 C22 C21 116.22(18) . . ?
C23 C22 C21 121.68(19) . . ?
C22 C23 C24 119.1(2) . . ?
C25 C24 C23 118.6(2) . . ?
C24 C25 C26 119.8(2) . . ?
N4 C26 C25 122.0(2) . . ?

loop_
_geom_bond_atom_site_label_1
_geom_bond_atom_site_label_2
_geom_bond_distance
_geom_bond_site_symmetry_2
_geom_bond_publ_flag
Fe N4 1.9665(18) . ?
Fe N2 1.9691(18) . ?
Fe N1 1.9694(18) . ?
Fe N3 1.9765(17) . ?
Fe S2 2.2478(6) . ?
Fe S1 2.2558(6) . ?
S1 C12 1.791(2) . ?
S1 C13 1.823(2) . ?
S2 C15 1.782(2) . ?
S2 C14 1.833(2) . ?
O1 C6 1.241(3) . ?
O2 C21 1.245(2) . ?
N1 C1 1.346(3) . ?
N1 C5 1.357(3) . ?
N2 C6 1.348(3) . ?
N2 C7 1.400(3) . ?
N3 C21 1.344(3) . ?
N3 C20 1.398(3) . ?
N4 C26 1.347(3) . ?
N4 C22 1.353(3) . ?
C1 C2 1.382(3) . ?
C2 C3 1.379(4) . ?
C3 C4 1.398(4) . ?
C4 C5 1.385(3) . ?
C5 C6 1.505(3) . ?
C7 C12 1.411(3) . ?
C7 C8 1.414(3) . ?
C8 C9 1.388(3) . ?
C9 C10 1.389(3) . ?
C10 C11 1.384(3) . ?
C11 C12 1.388(3) . ?
C13 C14 1.515(3) . ?
C15 C16 1.392(3) . ?
C15 C20 1.406(3) . ?
C16 C17 1.388(3) . ?
C17 C18 1.391(3) . ?
C18 C19 1.386(3) . ?
C19 C20 1.407(3) . ?
C21 C22 1.499(3) . ?
C22 C23 1.382(3) . ?
C23 C24 1.391(3) . ?
C24 C25 1.376(3) . ?
C25 C26 1.380(3) . ?
